data_7053351
loop_
_publ_author_name
'Ghosh, Shishir'
'Khanam, Kamrun N.'
'Hossain, G. M. Golzar'
'Haworth, Daniel T.'
'Lindeman, Sergey V.'
'Hogarth, Graeme'
'Kabir, Shariff E.'

_publ_section_title
;
 The rational synthesis of tetranuclear heterometallic butterfly clusters:
 reactions of [M2(CO)6(\m-pyS)2] (M = Re, Mn) with group VIII metal
 carbonyls
;
_journal_issue 9
_journal_name_full 'New Journal of Chemistry'
_journal_page_first 1875
_journal_paper_doi 10.1039/b9nj00526a
_journal_volume 34
_journal_year 2010
_chemical_formula_sum 'C23 H8 Fe2 N2 O13 Re2 S2'
_chemical_formula_weight 1068.53
_chemical_name_systematic
;
?
;
_space_group_IT_number 2
_symmetry_cell_setting triclinic
_symmetry_space_group_name_Hall '-P 1'
_symmetry_space_group_name_H-M 'P -1'
_atom_sites_solution_hydrogens geom
_atom_sites_solution_primary direct
_atom_sites_solution_secondary difmap
_audit_creation_method SHELXL-97
_cell_angle_alpha 86.7550(10)
_cell_angle_beta 84.1080(10)
_cell_angle_gamma 88.2370(10)
_cell_formula_units_Z 4
_cell_length_a 10.44650(10)
_cell_length_b 15.4234(2)
_cell_length_c 18.4256(2)
_cell_measurement_reflns_used 9967
_cell_measurement_temperature 100(2)
_cell_measurement_theta_max 67
_cell_measurement_theta_min 3
_cell_volume 2947.39(6)
_computing_cell_refinement 'SAINT v7.56A (Bruker, 2008)'
_computing_data_collection 'APEX2-2008.5-0 (Bruker, 2008)'
_computing_data_reduction 'SADABS-2008/1 (Bruker, 2008)'
_computing_molecular_graphics 'XP v5.1 (Bruker, 1998)'
_computing_publication_material 'XCIF-2008/2 (Bruker, 2008)'
_computing_structure_refinement 'SHELXL-2008/4(Bruker, 2008)'
_computing_structure_solution 'XS/SHELXTL-2008/1 (Bruker, 2008)'
_diffrn_ambient_temperature 100(2)
_diffrn_measured_fraction_theta_full 0.937
_diffrn_measured_fraction_theta_max 0.937
_diffrn_measurement_device_type 'Bruker APEX2 CCD detector'
_diffrn_measurement_method '\w scans'
_diffrn_radiation_monochromator graphite
_diffrn_radiation_source 'fine-focus sealed tube'
_diffrn_radiation_type CuK\a
_diffrn_radiation_wavelength 1.54178
_diffrn_reflns_av_R_equivalents 0.0283
_diffrn_reflns_av_sigmaI/netI 0.0290
_diffrn_reflns_limit_h_max 12
_diffrn_reflns_limit_h_min -12
_diffrn_reflns_limit_k_max 18
_diffrn_reflns_limit_k_min -18
_diffrn_reflns_limit_l_max 22
_diffrn_reflns_limit_l_min 0
_diffrn_reflns_number 24513
_diffrn_reflns_theta_full 67.95
_diffrn_reflns_theta_max 67.95
_diffrn_reflns_theta_min 2.87
_exptl_absorpt_coefficient_mu 25.339
_exptl_absorpt_correction_T_max 0.0878
_exptl_absorpt_correction_T_min 0.0729
_exptl_absorpt_correction_type numerical
_exptl_absorpt_process_details
;
Numerical (based on real shape of the crystal) absorption
correction followed by:
SADABS. Program for empirical absorption correction of
area-detector data. University of Goetingen. Germany.
Sheldrick, G. M. 1996
;
_exptl_crystal_colour red
_exptl_crystal_density_diffrn 2.408
_exptl_crystal_density_method 'not measured'
_exptl_crystal_description block
_exptl_crystal_F_000 1992
_exptl_crystal_size_max 0.22
_exptl_crystal_size_mid 0.20
_exptl_crystal_size_min 0.19
_refine_diff_density_max 1.298
_refine_diff_density_min -0.993
_refine_diff_density_rms 0.131
_refine_ls_extinction_coef 0.000041(9)
_refine_ls_extinction_expression Fc^*^=kFc[1+0.001xFc^2^\l^3^/sin(2\q)]^-1/4^
_refine_ls_extinction_method SHELXL
_refine_ls_goodness_of_fit_ref 1.095
_refine_ls_hydrogen_treatment constr
_refine_ls_matrix_type full
_refine_ls_number_parameters 794
_refine_ls_number_reflns 10065
_refine_ls_number_restraints 0
_refine_ls_restrained_S_all 1.095
_refine_ls_R_factor_all 0.0295
_refine_ls_R_factor_gt 0.0275
_refine_ls_shift/su_max 0.004
_refine_ls_shift/su_mean 0.000
_refine_ls_structure_factor_coef Fsqd
_refine_ls_weighting_details 'calc w=1/[\s^2^(Fo^2^)+(0.0384P)^2^+6.8087P] where P=(Fo^2^+2Fc^2^)/3'
_refine_ls_weighting_scheme calc
_refine_ls_wR_factor_gt 0.0705
_refine_ls_wR_factor_ref 0.0715
_reflns_number_gt 9567
_reflns_number_total 10065
_reflns_threshold_expression >2sigma(I)
_cod_data_source_file b9nj00526a.txt
_cod_data_source_block dth1ra
_cod_database_code 7053351

loop_
_symmetry_equiv_pos_as_xyz
'x, y, z'
'-x, -y, -z'

loop_
_atom_site_label
_atom_site_type_symbol
_atom_site_fract_x
_atom_site_fract_y
_atom_site_fract_z
_atom_site_U_iso_or_equiv
_atom_site_adp_type
_atom_site_occupancy
_atom_site_symmetry_multiplicity
_atom_site_calc_flag
_atom_site_refinement_flags
Re1 Re 0.60301(2) 0.879615(13) 0.655988(12) 0.01951(7) Uani 1 1 d .
Re2 Re 0.480734(19) 0.752959(13) 0.506409(11) 0.01769(7) Uani 1 1 d .
Fe1 Fe 0.76532(7) 0.62688(5) 0.63063(4) 0.01894(16) Uani 1 1 d .
Fe2 Fe 0.88213(7) 0.72766(5) 0.53080(4) 0.02041(16) Uani 1 1 d .
S1 S 0.39267(11) 0.83911(7) 0.61519(7) 0.0206(2) Uani 1 1 d .
S2 S 0.67575(11) 0.75049(7) 0.57985(6) 0.0176(2) Uani 1 1 d .
O1 O 0.8436(4) 0.9617(3) 0.7034(3) 0.0399(10) Uani 1 1 d .
O2 O 0.4562(4) 1.0169(3) 0.7486(2) 0.0335(9) Uani 1 1 d .
O3 O 0.5741(4) 0.7457(2) 0.7906(2) 0.0280(8) Uani 1 1 d .
O4 O 0.6481(4) 1.0059(3) 0.5173(2) 0.0372(9) Uani 1 1 d .
O5 O 0.5369(4) 0.6080(2) 0.3998(2) 0.0298(8) Uani 1 1 d .
O6 O 0.2339(4) 0.7926(3) 0.4327(2) 0.0379(10) Uani 1 1 d .
O7 O 0.6186(4) 0.8801(3) 0.3918(2) 0.0371(9) Uani 1 1 d .
O8 O 0.5961(4) 0.5579(3) 0.7575(2) 0.0352(9) Uani 1 1 d .
O9 O 0.9733(4) 0.4943(3) 0.6325(3) 0.0412(10) Uani 1 1 d .
O10 O 0.6472(4) 0.5212(2) 0.5307(2) 0.0322(9) Uani 1 1 d .
O11 O 0.9541(5) 0.9015(3) 0.4688(3) 0.0432(10) Uani 1 1 d .
O12 O 1.1242(4) 0.6272(3) 0.5131(2) 0.0357(9) Uani 1 1 d .
O13 O 0.8104(4) 0.6601(3) 0.3938(2) 0.0328(9) Uani 1 1 d .
N1 N 0.3889(4) 0.6755(3) 0.5978(2) 0.0182(8) Uani 1 1 d .
N2 N 0.8676(4) 0.7063(3) 0.6804(2) 0.0250(9) Uani 1 1 d .
C1 C 0.7603(5) 0.9257(3) 0.6850(3) 0.0253(11) Uani 1 1 d .
C2 C 0.5111(5) 0.9680(4) 0.7123(3) 0.0275(12) Uani 1 1 d .
C3 C 0.5842(5) 0.7942(3) 0.7428(3) 0.0209(10) Uani 1 1 d .
C4 C 0.6294(5) 0.9598(3) 0.5661(3) 0.0247(11) Uani 1 1 d .
C5 C 0.5207(5) 0.6630(3) 0.4402(3) 0.0220(10) Uani 1 1 d .
C6 C 0.3246(5) 0.7755(4) 0.4603(3) 0.0238(11) Uani 1 1 d .
C7 C 0.5666(5) 0.8330(3) 0.4350(3) 0.0236(11) Uani 1 1 d .
C8 C 0.6594(5) 0.5872(3) 0.7101(3) 0.0242(11) Uani 1 1 d .
C9 C 0.8936(5) 0.5464(4) 0.6327(3) 0.0272(11) Uani 1 1 d .
C10 C 0.6927(5) 0.5639(3) 0.5688(3) 0.0231(11) Uani 1 1 d .
C11 C 0.9257(5) 0.8345(4) 0.4919(3) 0.0281(11) Uani 1 1 d .
C12 C 1.0317(5) 0.6670(3) 0.5194(3) 0.0262(11) Uani 1 1 d .
C13 C 0.8332(5) 0.6859(3) 0.4475(3) 0.0253(11) Uani 1 1 d .
C14 C 0.3582(4) 0.7314(3) 0.6516(3) 0.0206(10) Uani 1 1 d .
C15 C 0.3034(5) 0.7065(3) 0.7200(3) 0.0232(10) Uani 1 1 d .
H15A H 0.2887 0.7467 0.7574 0.028 Uiso 1 1 calc R
C16 C 0.2699(5) 0.6197(3) 0.7326(3) 0.0232(10) Uani 1 1 d .
H16A H 0.2294 0.5999 0.7789 0.028 Uiso 1 1 calc R
C17 C 0.2959(5) 0.5627(3) 0.6776(3) 0.0235(10) Uani 1 1 d .
H17A H 0.2715 0.5038 0.6852 0.028 Uiso 1 1 calc R
C18 C 0.3578(5) 0.5923(3) 0.6112(3) 0.0209(10) Uani 1 1 d .
H18A H 0.3789 0.5523 0.5741 0.025 Uiso 1 1 calc R
C19 C 0.9342(4) 0.7553(3) 0.6277(3) 0.0217(10) Uani 1 1 d .
C20 C 1.0244(5) 0.8124(4) 0.6464(3) 0.0292(12) Uani 1 1 d .
H20A H 1.0742 0.8457 0.6094 0.035 Uiso 1 1 calc R
C21 C 1.0410(5) 0.8203(4) 0.7189(4) 0.0362(14) Uani 1 1 d .
H21A H 1.1014 0.8600 0.7319 0.043 Uiso 1 1 calc R
C22 C 0.9702(6) 0.7708(4) 0.7729(3) 0.0365(14) Uani 1 1 d .
H22A H 0.9800 0.7767 0.8230 0.044 Uiso 1 1 calc R
C23 C 0.8851(5) 0.7127(4) 0.7520(3) 0.0290(12) Uani 1 1 d .
H23A H 0.8380 0.6767 0.7881 0.035 Uiso 1 1 calc R
Re1A Re -0.27547(2) 1.085950(13) 0.889853(11) 0.01982(7) Uani 1 1 d .
Re2A Re -0.43396(2) 1.271271(14) 0.997555(12) 0.02105(7) Uani 1 1 d .
Fe1A Fe -0.13777(8) 1.34271(5) 0.83467(4) 0.02282(17) Uani 1 1 d .
Fe2A Fe -0.02621(8) 1.27630(5) 0.94432(4) 0.02278(17) Uani 1 1 d .
S1A S -0.49780(11) 1.14374(7) 0.93002(6) 0.0215(2) Uani 1 1 d .
S2A S -0.22541(11) 1.24059(7) 0.91854(6) 0.0189(2) Uani 1 1 d .
O1A O -0.0197(4) 0.9904(3) 0.8438(2) 0.0348(9) Uani 1 1 d .
O2A O -0.3918(5) 0.9094(2) 0.8705(2) 0.0388(10) Uani 1 1 d .
O3A O -0.2978(4) 1.1457(3) 0.7261(2) 0.0310(8) Uani 1 1 d .
O4A O -0.2355(4) 1.0266(3) 1.0520(2) 0.0383(10) Uani 1 1 d .
O5A O -0.3926(4) 1.4484(3) 1.0581(3) 0.0479(12) Uani 1 1 d .
O6A O -0.7064(4) 1.2849(3) 1.0762(2) 0.0358(9) Uani 1 1 d .
O7A O -0.3215(4) 1.1861(3) 1.1325(2) 0.0405(10) Uani 1 1 d .
O8A O -0.2823(4) 1.3623(3) 0.7041(2) 0.0383(10) Uani 1 1 d .
O9A O 0.0730(5) 1.4597(3) 0.7860(3) 0.0489(12) Uani 1 1 d .
O10A O -0.2663(5) 1.4909(3) 0.9077(3) 0.0465(11) Uani 1 1 d .
O11A O 0.0715(6) 1.1294(3) 1.0323(3) 0.0571(14) Uani 1 1 d .
O12A O 0.2066(4) 1.3794(3) 0.9260(3) 0.0422(10) Uani 1 1 d .
O13A O -0.1197(5) 1.3796(4) 1.0703(3) 0.0520(12) Uani 1 1 d .
N1A N -0.5042(4) 1.3073(3) 0.8929(2) 0.0223(9) Uani 1 1 d .
N2A N -0.0258(4) 1.2467(3) 0.7987(2) 0.0270(9) Uani 1 1 d .
C1A C -0.1081(5) 1.0304(3) 0.8610(3) 0.0264(11) Uani 1 1 d .
C2A C -0.3479(6) 0.9746(3) 0.8775(3) 0.0289(12) Uani 1 1 d .
C3A C -0.2909(5) 1.1245(3) 0.7850(3) 0.0228(10) Uani 1 1 d .
C4A C -0.2517(5) 1.0493(3) 0.9946(3) 0.0251(11) Uani 1 1 d .
C5A C -0.4032(5) 1.3817(4) 1.0332(3) 0.0338(13) Uani 1 1 d .
C6A C -0.6056(5) 1.2791(4) 1.0482(3) 0.0264(11) Uani 1 1 d .
C7A C -0.3651(5) 1.2178(4) 1.0823(3) 0.0286(12) Uani 1 1 d .
C8A C -0.2304(5) 1.3524(4) 0.7562(3) 0.0296(12) Uani 1 1 d .
C9A C -0.0085(6) 1.4149(4) 0.8046(3) 0.0340(13) Uani 1 1 d .
C10A C -0.2200(5) 1.4307(4) 0.8813(3) 0.0318(13) Uani 1 1 d .
C11A C 0.0299(6) 1.1872(4) 1.0003(3) 0.0364(13) Uani 1 1 d .
C12A C 0.1158(6) 1.3396(4) 0.9322(3) 0.0316(12) Uani 1 1 d .
C13A C -0.0885(5) 1.3403(4) 1.0202(3) 0.0329(13) Uani 1 1 d .
C14A C -0.5276(5) 1.2303(3) 0.8653(3) 0.0215(10) Uani 1 1 d .
C15A C -0.5729(5) 1.2250(4) 0.7983(3) 0.0269(11) Uani 1 1 d .
H15B H -0.5877 1.1702 0.7799 0.032 Uiso 1 1 calc R
C16A C -0.5962(5) 1.3014(4) 0.7582(3) 0.0305(12) Uani 1 1 d .
H16B H -0.6291 1.2998 0.7122 0.037 Uiso 1 1 calc R
C17A C -0.5717(5) 1.3793(4) 0.7854(3) 0.0316(12) Uani 1 1 d .
H17B H -0.5866 1.4320 0.7580 0.038 Uiso 1 1 calc R
C18A C -0.5250(5) 1.3813(3) 0.8533(3) 0.0266(11) Uani 1 1 d .
H18B H -0.5075 1.4354 0.8718 0.032 Uiso 1 1 calc R
C19A C 0.0389(5) 1.2165(3) 0.8550(3) 0.0239(10) Uani 1 1 d .
C20A C 0.1369(5) 1.1542(4) 0.8422(3) 0.0295(12) Uani 1 1 d .
H20B H 0.1867 1.1341 0.8804 0.035 Uiso 1 1 calc R
C21A C 0.1616(6) 1.1213(4) 0.7727(4) 0.0374(14) Uani 1 1 d .
H21B H 0.2274 1.0782 0.7642 0.045 Uiso 1 1 calc R
C22A C 0.0918(6) 1.1508(4) 0.7167(3) 0.0371(14) Uani 1 1 d .
H22B H 0.1066 1.1273 0.6699 0.045 Uiso 1 1 calc R
C23A C -0.0015(6) 1.2163(4) 0.7304(3) 0.0339(13) Uani 1 1 d .
H23B H -0.0483 1.2398 0.6919 0.041 Uiso 1 1 calc R

loop_
_atom_site_aniso_label
_atom_site_aniso_U_11
_atom_site_aniso_U_22
_atom_site_aniso_U_33
_atom_site_aniso_U_23
_atom_site_aniso_U_13
_atom_site_aniso_U_12
Re1 0.01972(11) 0.01361(11) 0.02529(12) -0.00273(9) -0.00219(8) 0.00080(8)
Re2 0.01882(11) 0.01549(11) 0.01832(11) 0.00288(8) -0.00195(8) -0.00013(8)
Fe1 0.0218(4) 0.0158(4) 0.0193(4) 0.0000(3) -0.0037(3) 0.0026(3)
Fe2 0.0190(4) 0.0184(4) 0.0232(4) 0.0000(3) 0.0000(3) 0.0008(3)
S1 0.0202(5) 0.0150(5) 0.0261(6) 0.0009(5) -0.0015(4) 0.0012(4)
S2 0.0183(5) 0.0139(5) 0.0204(5) -0.0004(4) -0.0015(4) 0.0011(4)
O1 0.028(2) 0.036(2) 0.059(3) -0.015(2) -0.0091(19) -0.0021(18)
O2 0.032(2) 0.0253(19) 0.044(2) -0.0156(19) -0.0039(18) 0.0081(17)
O3 0.036(2) 0.0257(19) 0.0223(18) -0.0051(17) -0.0014(15) 0.0053(16)
O4 0.043(2) 0.024(2) 0.043(2) 0.0075(19) -0.0038(19) 0.0003(18)
O5 0.044(2) 0.0225(19) 0.0230(18) -0.0035(16) -0.0037(16) -0.0015(17)
O6 0.028(2) 0.053(3) 0.033(2) 0.0138(19) -0.0086(17) -0.0014(19)
O7 0.040(2) 0.033(2) 0.034(2) 0.0106(19) 0.0099(18) -0.0042(18)
O8 0.043(2) 0.028(2) 0.032(2) 0.0042(18) 0.0068(18) -0.0060(18)
O9 0.036(2) 0.033(2) 0.053(3) 0.005(2) -0.0054(19) 0.0163(19)
O10 0.044(2) 0.0233(19) 0.031(2) -0.0071(17) -0.0096(18) -0.0010(17)
O11 0.052(3) 0.029(2) 0.048(3) 0.008(2) -0.003(2) -0.009(2)
O12 0.0238(19) 0.036(2) 0.046(2) -0.0016(19) -0.0012(17) 0.0067(17)
O13 0.033(2) 0.040(2) 0.026(2) -0.0082(18) -0.0019(16) -0.0010(18)
N1 0.0180(19) 0.019(2) 0.0172(19) 0.0035(16) -0.0005(15) -0.0005(16)
N2 0.023(2) 0.026(2) 0.026(2) -0.0023(19) -0.0078(17) 0.0061(18)
C1 0.025(3) 0.017(2) 0.035(3) -0.011(2) -0.006(2) 0.003(2)
C2 0.025(3) 0.024(3) 0.034(3) -0.001(2) -0.009(2) -0.003(2)
C3 0.022(2) 0.020(2) 0.021(2) -0.008(2) -0.0031(19) 0.001(2)
C4 0.027(3) 0.013(2) 0.034(3) 0.002(2) -0.006(2) -0.001(2)
C5 0.021(2) 0.021(2) 0.023(2) 0.008(2) -0.0041(19) -0.0028(19)
C6 0.017(2) 0.032(3) 0.021(2) 0.005(2) 0.0001(19) -0.001(2)
C7 0.027(2) 0.017(2) 0.026(3) 0.002(2) -0.001(2) 0.004(2)
C8 0.028(3) 0.018(2) 0.027(3) -0.003(2) -0.006(2) 0.002(2)
C9 0.031(3) 0.026(3) 0.025(3) 0.003(2) -0.005(2) 0.000(2)
C10 0.026(2) 0.020(2) 0.022(2) 0.005(2) -0.001(2) 0.006(2)
C11 0.026(3) 0.027(3) 0.032(3) 0.002(2) -0.003(2) -0.002(2)
C12 0.026(3) 0.026(3) 0.027(3) -0.003(2) -0.001(2) -0.002(2)
C13 0.022(2) 0.023(2) 0.029(3) 0.006(2) 0.002(2) 0.003(2)
C14 0.017(2) 0.018(2) 0.027(2) -0.002(2) -0.0051(19) 0.0001(19)
C15 0.022(2) 0.022(2) 0.026(3) -0.004(2) -0.003(2) 0.002(2)
C16 0.022(2) 0.027(3) 0.019(2) 0.006(2) 0.0005(19) -0.003(2)
C17 0.029(3) 0.016(2) 0.025(3) 0.002(2) -0.002(2) -0.002(2)
C18 0.024(2) 0.016(2) 0.023(2) -0.001(2) -0.0057(19) -0.0014(19)
C19 0.016(2) 0.020(2) 0.030(3) -0.007(2) -0.0037(19) 0.0071(19)
C20 0.019(2) 0.024(3) 0.044(3) -0.001(2) -0.006(2) 0.001(2)
C21 0.022(3) 0.037(3) 0.053(4) -0.015(3) -0.017(3) 0.004(2)
C22 0.032(3) 0.046(3) 0.035(3) -0.016(3) -0.014(2) 0.010(3)
C23 0.024(3) 0.035(3) 0.028(3) -0.007(2) -0.003(2) 0.005(2)
Re1A 0.02676(12) 0.01291(11) 0.01945(11) 0.00097(8) -0.00174(8) -0.00058(8)
Re2A 0.02191(12) 0.02131(12) 0.01950(11) -0.00348(9) 0.00116(8) -0.00045(9)
Fe1A 0.0232(4) 0.0174(4) 0.0268(4) 0.0048(3) -0.0003(3) -0.0028(3)
Fe2A 0.0223(4) 0.0220(4) 0.0239(4) 0.0000(3) -0.0018(3) -0.0021(3)
S1A 0.0246(6) 0.0169(5) 0.0226(6) 0.0032(5) -0.0016(5) -0.0042(5)
S2A 0.0207(5) 0.0150(5) 0.0205(5) -0.0001(4) 0.0006(4) -0.0016(4)
O1A 0.037(2) 0.025(2) 0.040(2) 0.0014(18) 0.0049(18) 0.0027(18)
O2A 0.061(3) 0.020(2) 0.035(2) 0.0005(17) -0.007(2) -0.0136(19)
O3A 0.040(2) 0.033(2) 0.0193(19) 0.0022(16) -0.0028(16) 0.0024(17)
O4A 0.059(3) 0.031(2) 0.024(2) 0.0028(17) -0.0098(19) 0.007(2)
O5A 0.041(2) 0.039(3) 0.066(3) -0.030(2) -0.003(2) 0.003(2)
O6A 0.024(2) 0.053(3) 0.028(2) 0.0015(19) 0.0021(16) 0.0036(18)
O7A 0.048(2) 0.048(3) 0.027(2) -0.0112(19) -0.0092(18) 0.016(2)
O8A 0.039(2) 0.040(2) 0.037(2) 0.0031(19) -0.0095(19) 0.0013(19)
O9A 0.048(3) 0.049(3) 0.049(3) 0.017(2) -0.005(2) -0.029(2)
O10A 0.051(3) 0.026(2) 0.062(3) -0.006(2) -0.003(2) 0.001(2)
O11A 0.081(4) 0.045(3) 0.044(3) 0.013(2) -0.010(3) 0.017(3)
O12A 0.031(2) 0.045(2) 0.052(3) -0.001(2) -0.0061(19) -0.014(2)
O13A 0.046(3) 0.069(3) 0.043(3) -0.029(3) -0.003(2) -0.002(2)
N1A 0.022(2) 0.020(2) 0.025(2) -0.0029(18) 0.0006(17) 0.0008(17)
N2A 0.025(2) 0.029(2) 0.025(2) -0.0009(19) 0.0025(18) -0.0005(18)
C1A 0.030(3) 0.018(2) 0.030(3) 0.004(2) 0.001(2) 0.003(2)
C2A 0.043(3) 0.019(3) 0.024(3) 0.002(2) -0.002(2) -0.001(2)
C3A 0.025(2) 0.015(2) 0.028(3) -0.003(2) 0.002(2) -0.0013(19)
C4A 0.033(3) 0.016(2) 0.026(3) 0.000(2) -0.003(2) 0.000(2)
C5A 0.026(3) 0.038(3) 0.037(3) -0.016(3) 0.002(2) 0.004(2)
C6A 0.025(3) 0.033(3) 0.020(2) 0.000(2) 0.001(2) -0.002(2)
C7A 0.030(3) 0.036(3) 0.020(3) -0.009(2) 0.001(2) 0.006(2)
C8A 0.027(3) 0.025(3) 0.036(3) 0.000(2) 0.003(2) -0.003(2)
C9A 0.040(3) 0.028(3) 0.033(3) 0.008(2) -0.008(3) -0.005(3)
C10A 0.030(3) 0.023(3) 0.042(3) 0.005(3) -0.006(2) -0.008(2)
C11A 0.042(3) 0.035(3) 0.032(3) -0.003(3) -0.003(3) -0.001(3)
C12A 0.034(3) 0.031(3) 0.030(3) -0.003(2) -0.002(2) -0.003(3)
C13A 0.025(3) 0.037(3) 0.039(3) -0.006(3) -0.009(2) -0.007(2)
C14A 0.022(2) 0.017(2) 0.024(2) 0.002(2) 0.0041(19) -0.0039(19)
C15A 0.027(3) 0.027(3) 0.026(3) 0.001(2) -0.003(2) -0.004(2)
C16A 0.029(3) 0.035(3) 0.027(3) 0.007(2) -0.003(2) -0.004(2)
C17A 0.028(3) 0.024(3) 0.041(3) 0.010(2) -0.004(2) -0.001(2)
C18A 0.024(2) 0.018(2) 0.038(3) 0.002(2) -0.003(2) 0.004(2)
C19A 0.023(2) 0.021(2) 0.027(3) 0.002(2) 0.002(2) -0.005(2)
C20A 0.022(3) 0.027(3) 0.039(3) -0.001(2) -0.001(2) -0.003(2)
C21A 0.027(3) 0.035(3) 0.050(4) -0.007(3) 0.006(3) -0.003(2)
C22A 0.030(3) 0.047(4) 0.033(3) -0.008(3) 0.011(2) -0.007(3)
C23A 0.030(3) 0.039(3) 0.030(3) 0.000(3) 0.009(2) -0.004(2)

loop_
_atom_type_symbol
_atom_type_description
_atom_type_scat_dispersion_real
_atom_type_scat_dispersion_imag
_atom_type_scat_source
C C 0.0181 0.0091 'International Tables Vol C Tables 4.2.6.8 and 6.1.1.4'
H H 0.0000 0.0000 'International Tables Vol C Tables 4.2.6.8 and 6.1.1.4'
N N 0.0311 0.0180 'International Tables Vol C Tables 4.2.6.8 and 6.1.1.4'
O O 0.0492 0.0322 'International Tables Vol C Tables 4.2.6.8 and 6.1.1.4'
S S 0.3331 0.5567 'International Tables Vol C Tables 4.2.6.8 and 6.1.1.4'
Fe Fe -1.1336 3.1974 'International Tables Vol C Tables 4.2.6.8 and 6.1.1.4'
Re Re -5.2083 5.8923 'International Tables Vol C Tables 4.2.6.8 and 6.1.1.4'

loop_
_geom_angle_atom_site_label_1
_geom_angle_atom_site_label_2
_geom_angle_atom_site_label_3
_geom_angle
C2 Re1 C1 86.9(2)
C2 Re1 C4 92.7(2)
C1 Re1 C4 86.8(2)
C2 Re1 C3 90.7(2)
C1 Re1 C3 92.8(2)
C4 Re1 C3 176.5(2)
C2 Re1 S1 88.24(16)
C1 Re1 S1 173.05(15)
C4 Re1 S1 88.46(15)
C3 Re1 S1 92.29(14)
C2 Re1 S2 167.58(16)
C1 Re1 S2 105.32(15)
C4 Re1 S2 89.98(15)
C3 Re1 S2 86.78(14)
S1 Re1 S2 79.71(4)
C5 Re2 C7 88.5(2)
C5 Re2 C6 87.6(2)
C7 Re2 C6 88.6(2)
C5 Re2 N1 98.74(18)
C7 Re2 N1 172.15(19)
C6 Re2 N1 94.67(18)
C5 Re2 S1 163.90(15)
C7 Re2 S1 107.51(16)
C6 Re2 S1 91.14(16)
N1 Re2 S1 65.36(11)
C5 Re2 S2 103.44(15)
C7 Re2 S2 89.75(16)
C6 Re2 S2 168.84(17)
N1 Re2 S2 85.66(11)
S1 Re2 S2 78.83(4)
C10 Fe1 C9 89.0(2)
C10 Fe1 C8 93.7(2)
C9 Fe1 C8 99.7(2)
C10 Fe1 N2 167.9(2)
C9 Fe1 N2 89.6(2)
C8 Fe1 N2 98.4(2)
C10 Fe1 S2 89.77(16)
C9 Fe1 S2 150.87(18)
C8 Fe1 S2 109.39(16)
N2 Fe1 S2 85.59(13)
C10 Fe1 Fe2 95.18(16)
C9 Fe1 Fe2 95.74(17)
C8 Fe1 Fe2 162.27(16)
N2 Fe1 Fe2 73.01(13)
S2 Fe1 Fe2 55.41(4)
C12 Fe2 C11 102.8(2)
C12 Fe2 C13 90.6(2)
C11 Fe2 C13 96.6(2)
C12 Fe2 C19 85.9(2)
C11 Fe2 C19 91.6(2)
C13 Fe2 C19 171.6(2)
C12 Fe2 S2 153.89(18)
C11 Fe2 S2 102.36(18)
C13 Fe2 S2 93.42(16)
C19 Fe2 S2 86.44(14)
C12 Fe2 Fe1 97.92(17)
C11 Fe2 Fe1 151.80(19)
C13 Fe2 Fe1 102.14(16)
C19 Fe2 Fe1 70.83(15)
S2 Fe2 Fe1 56.02(4)
C14 S1 Re1 107.79(16)
C14 S1 Re2 80.19(17)
Re1 S1 Re2 98.09(4)
Fe2 S2 Fe1 68.57(4)
Fe2 S2 Re1 123.62(5)
Fe1 S2 Re1 121.73(5)
Fe2 S2 Re2 123.88(5)
Fe1 S2 Re2 124.29(5)
Re1 S2 Re2 96.49(4)
C18 N1 C14 118.2(4)
C18 N1 Re2 136.2(3)
C14 N1 Re2 105.6(3)
C19 N2 C23 121.2(5)
C19 N2 Fe1 106.6(3)
C23 N2 Fe1 132.0(4)
O1 C1 Re1 171.6(4)
O2 C2 Re1 176.3(5)
O3 C3 Re1 179.0(4)
O4 C4 Re1 177.2(5)
O5 C5 Re2 175.8(4)
O6 C6 Re2 177.0(5)
O7 C7 Re2 179.2(5)
O8 C8 Fe1 175.8(5)
O9 C9 Fe1 178.1(5)
O10 C10 Fe1 177.8(4)
O11 C11 Fe2 178.7(5)
O12 C12 Fe2 178.3(5)
O13 C13 Fe2 175.8(5)
N1 C14 C15 123.6(5)
N1 C14 S1 108.4(3)
C15 C14 S1 127.9(4)
C14 C15 C16 117.3(5)
C14 C15 H15A 121.4
C16 C15 H15A 121.4
C17 C16 C15 119.7(5)
C17 C16 H16A 120.2
C15 C16 H16A 120.2
C16 C17 C18 119.3(5)
C16 C17 H17A 120.4
C18 C17 H17A 120.4
N1 C18 C17 121.8(5)
N1 C18 H18A 119.1
C17 C18 H18A 119.1
N2 C19 C20 119.6(5)
N2 C19 Fe2 109.4(3)
C20 C19 Fe2 131.1(4)
C21 C20 C19 119.5(5)
C21 C20 H20A 120.2
C19 C20 H20A 120.2
C20 C21 C22 120.4(5)
C20 C21 H21A 119.8
C22 C21 H21A 119.8
C23 C22 C21 118.3(5)
C23 C22 H22A 120.9
C21 C22 H22A 120.9
N2 C23 C22 120.9(5)
N2 C23 H23A 119.5
C22 C23 H23A 119.5
C2A Re1A C1A 86.0(2)
C2A Re1A C3A 92.0(2)
C1A Re1A C3A 89.9(2)
C2A Re1A C4A 89.9(2)
C1A Re1A C4A 88.3(2)
C3A Re1A C4A 177.4(2)
C2A Re1A S1A 89.13(18)
C1A Re1A S1A 174.81(15)
C3A Re1A S1A 92.22(15)
C4A Re1A S1A 89.71(16)
C2A Re1A S2A 168.32(17)
C1A Re1A S2A 105.38(16)
C3A Re1A S2A 90.49(14)
C4A Re1A S2A 88.10(15)
S1A Re1A S2A 79.36(4)
C5A Re2A C7A 88.4(3)
C5A Re2A C6A 87.6(2)
C7A Re2A C6A 92.1(2)
C5A Re2A N1A 102.1(2)
C7A Re2A N1A 168.8(2)
C6A Re2A N1A 92.04(19)
C5A Re2A S1A 167.89(19)
C7A Re2A S1A 103.60(17)
C6A Re2A S1A 90.50(17)
N1A Re2A S1A 66.00(12)
C5A Re2A S2A 102.04(17)
C7A Re2A S2A 91.33(16)
C6A Re2A S2A 169.82(17)
N1A Re2A S2A 82.94(11)
S1A Re2A S2A 79.37(4)
C10A Fe1A C9A 88.6(3)
C10A Fe1A C8A 95.5(3)
C9A Fe1A C8A 100.7(3)
C10A Fe1A N2A 169.0(2)
C9A Fe1A N2A 88.0(2)
C8A Fe1A N2A 95.4(2)
C10A Fe1A S2A 92.74(18)
C9A Fe1A S2A 149.06(19)
C8A Fe1A S2A 109.92(18)
N2A Fe1A S2A 84.87(14)
C10A Fe1A Fe2A 96.83(19)
C9A Fe1A Fe2A 93.90(18)
C8A Fe1A Fe2A 161.08(18)
N2A Fe1A Fe2A 72.95(13)
S2A Fe1A Fe2A 55.24(4)
C12A Fe2A C11A 99.5(3)
C12A Fe2A C13A 89.9(3)
C11A Fe2A C13A 95.1(3)
C12A Fe2A C19A 88.2(2)
C11A Fe2A C19A 90.5(2)
C13A Fe2A C19A 174.4(2)
C12A Fe2A S2A 153.89(19)
C11A Fe2A S2A 105.9(2)
C13A Fe2A S2A 93.38(18)
C19A Fe2A S2A 85.98(15)
C12A Fe2A Fe1A 98.35(19)
C11A Fe2A Fe1A 153.4(2)
C13A Fe2A Fe1A 104.53(19)
C19A Fe2A Fe1A 70.51(15)
S2A Fe2A Fe1A 55.78(4)
C14A S1A Re1A 105.31(16)
C14A S1A Re2A 80.00(17)
Re1A S1A Re2A 98.15(4)
Fe2A S2A Fe1A 68.98(4)
Fe2A S2A Re2A 125.18(5)
Fe1A S2A Re2A 121.33(5)
Fe2A S2A Re1A 121.53(5)
Fe1A S2A Re1A 124.61(5)
Re2A S2A Re1A 96.88(4)
C18A N1A C14A 119.1(4)
C18A N1A Re2A 136.7(4)
C14A N1A Re2A 104.2(3)
C19A N2A C23A 122.3(5)
C19A N2A Fe1A 106.6(3)
C23A N2A Fe1A 130.9(4)
O1A C1A Re1A 172.3(5)
O2A C2A Re1A 179.3(6)
O3A C3A Re1A 179.0(5)
O4A C4A Re1A 177.6(5)
O5A C5A Re2A 175.1(5)
O6A C6A Re2A 178.2(5)
O7A C7A Re2A 178.7(5)
O8A C8A Fe1A 175.1(5)
O9A C9A Fe1A 179.5(6)
O10A C10A Fe1A 174.8(5)
O11A C11A Fe2A 175.6(6)
O12A C12A Fe2A 178.5(5)
O13A C13A Fe2A 175.1(5)
N1A C14A C15A 122.4(5)
N1A C14A S1A 109.7(4)
C15A C14A S1A 127.9(4)
C14A C15A C16A 118.3(5)
C14A C15A H15B 120.8
C16A C15A H15B 120.8
C17A C16A C15A 119.6(5)
C17A C16A H16B 120.2
C15A C16A H16B 120.2
C16A C17A C18A 119.9(5)
C16A C17A H17B 120.0
C18A C17A H17B 120.0
N1A C18A C17A 120.6(5)
N1A C18A H18B 119.7
C17A C18A H18B 119.7
N2A C19A C20A 118.7(5)
N2A C19A Fe2A 109.7(4)
C20A C19A Fe2A 131.7(4)
C19A C20A C21A 119.7(5)
C19A C20A H20B 120.2
C21A C20A H20B 120.2
C22A C21A C20A 120.8(6)
C22A C21A H21B 119.6
C20A C21A H21B 119.6
C21A C22A C23A 118.1(6)
C21A C22A H22B 120.9
C23A C22A H22B 120.9
N2A C23A C22A 120.3(6)
N2A C23A H23B 119.8
C22A C23A H23B 119.8

loop_
_geom_bond_atom_site_label_1
_geom_bond_atom_site_label_2
_geom_bond_distance
Re1 C2 1.932(6)
Re1 C1 1.946(5)
Re1 C4 2.010(5)
Re1 C3 2.011(5)
Re1 S1 2.5021(12)
Re1 S2 2.5527(11)
Re2 C5 1.907(5)
Re2 C7 1.924(5)
Re2 C6 1.929(5)
Re2 N1 2.167(4)
Re2 S1 2.5450(12)
Re2 S2 2.5569(11)
Fe1 C10 1.779(6)
Fe1 C9 1.800(5)
Fe1 C8 1.831(5)
Fe1 N2 1.974(4)
Fe1 S2 2.2921(13)
Fe1 Fe2 2.5731(11)
Fe2 C12 1.796(5)
Fe2 C11 1.811(6)
Fe2 C13 1.824(6)
Fe2 C19 1.991(5)
Fe2 S2 2.2756(13)
S1 C14 1.788(5)
O1 C1 1.136(7)
O2 C2 1.139(7)
O3 C3 1.121(6)
O4 C4 1.120(6)
O5 C5 1.158(6)
O6 C6 1.138(6)
O7 C7 1.151(6)
O8 C8 1.122(7)
O9 C9 1.138(7)
O10 C10 1.137(7)
O11 C11 1.132(7)
O12 C12 1.129(7)
O13 C13 1.137(7)
N1 C18 1.337(6)
N1 C14 1.358(7)
N2 C19 1.345(7)
N2 C23 1.359(7)
C14 C15 1.370(7)
C15 C16 1.396(7)
C15 H15A 0.9500
C16 C17 1.380(8)
C16 H16A 0.9500
C17 C18 1.385(7)
C17 H17A 0.9500
C18 H18A 0.9500
C19 C20 1.391(8)
C20 C21 1.377(9)
C20 H20A 0.9500
C21 C22 1.385(9)
C21 H21A 0.9500
C22 C23 1.378(9)
C22 H22A 0.9500
C23 H23A 0.9500
Re1A C2A 1.932(6)
Re1A C1A 1.960(5)
Re1A C3A 2.010(5)
Re1A C4A 2.017(5)
Re1A S1A 2.5162(12)
Re1A S2A 2.5530(11)
Re2A C5A 1.908(6)
Re2A C7A 1.919(5)
Re2A C6A 1.938(5)
Re2A N1A 2.171(4)
Re2A S1A 2.5279(12)
Re2A S2A 2.5404(12)
Fe1A C10A 1.796(6)
Fe1A C9A 1.800(6)
Fe1A C8A 1.817(6)
Fe1A N2A 1.961(5)
Fe1A S2A 2.2869(13)
Fe1A Fe2A 2.5817(11)
Fe2A C12A 1.789(6)
Fe2A C11A 1.792(6)
Fe2A C13A 1.812(6)
Fe2A C19A 1.981(5)
Fe2A S2A 2.2721(14)
S1A C14A 1.780(5)
O1A C1A 1.122(6)
O2A C2A 1.137(7)
O3A C3A 1.124(6)
O4A C4A 1.124(6)
O5A C5A 1.161(7)
O6A C6A 1.128(6)
O7A C7A 1.151(7)
O8A C8A 1.150(7)
O9A C9A 1.128(7)
O10A C10A 1.143(7)
O11A C11A 1.140(8)
O12A C12A 1.137(7)
O13A C13A 1.147(7)
N1A C18A 1.343(7)
N1A C14A 1.357(7)
N2A C19A 1.349(7)
N2A C23A 1.365(7)
C14A C15A 1.374(7)
C15A C16A 1.384(8)
C15A H15B 0.9500
C16A C17A 1.369(8)
C16A H16B 0.9500
C17A C18A 1.390(8)
C17A H17B 0.9500
C18A H18B 0.9500
C19A C20A 1.393(8)
C20A C21A 1.400(9)
C20A H20B 0.9500
C21A C22A 1.373(9)
C21A H21B 0.9500
C22A C23A 1.397(9)
C22A H22B 0.9500
C23A H23B 0.9500

loop_
_geom_torsion_atom_site_label_1
_geom_torsion_atom_site_label_2
_geom_torsion_atom_site_label_3
_geom_torsion_atom_site_label_4
_geom_torsion
C10 Fe1 Fe2 C12 -92.1(2)
C9 Fe1 Fe2 C12 -2.6(2)
C8 Fe1 Fe2 C12 148.1(6)
N2 Fe1 Fe2 C12 85.2(2)
S2 Fe1 Fe2 C12 -178.27(18)
C10 Fe1 Fe2 C11 130.8(4)
C9 Fe1 Fe2 C11 -139.6(4)
C8 Fe1 Fe2 C11 11.0(7)
N2 Fe1 Fe2 C11 -51.8(4)
S2 Fe1 Fe2 C11 44.7(4)
C10 Fe1 Fe2 C13 0.2(2)
C9 Fe1 Fe2 C13 89.8(2)
C8 Fe1 Fe2 C13 -119.6(6)
N2 Fe1 Fe2 C13 177.6(2)
S2 Fe1 Fe2 C13 -85.91(17)
C10 Fe1 Fe2 C19 -175.0(2)
C9 Fe1 Fe2 C19 -85.4(2)
C8 Fe1 Fe2 C19 65.3(6)
N2 Fe1 Fe2 C19 2.43(19)
S2 Fe1 Fe2 C19 98.92(14)
C10 Fe1 Fe2 S2 86.13(16)
C9 Fe1 Fe2 S2 175.68(18)
C8 Fe1 Fe2 S2 -33.7(5)
N2 Fe1 Fe2 S2 -96.49(13)
C2 Re1 S1 C14 -114.7(2)
C1 Re1 S1 C14 -160.9(14)
C4 Re1 S1 C14 152.6(2)
C3 Re1 S1 C14 -24.0(2)
S2 Re1 S1 C14 62.30(18)
C2 Re1 S1 Re2 163.10(16)
C1 Re1 S1 Re2 116.9(14)
C4 Re1 S1 Re2 70.32(15)
C3 Re1 S1 Re2 -106.25(14)
S2 Re1 S1 Re2 -19.94(4)
C5 Re2 S1 C14 13.0(5)
C7 Re2 S1 C14 -173.0(2)
C6 Re2 S1 C14 98.1(2)
N1 Re2 S1 C14 3.52(19)
S2 Re2 S1 C14 -86.81(16)
C5 Re2 S1 Re1 119.8(5)
C7 Re2 S1 Re1 -66.19(16)
C6 Re2 S1 Re1 -155.09(15)
N1 Re2 S1 Re1 110.30(12)
S2 Re2 S1 Re1 19.97(4)
C12 Fe2 S2 Fe1 3.9(4)
C11 Fe2 S2 Fe1 -160.11(19)
C13 Fe2 S2 Fe1 102.34(16)
C19 Fe2 S2 Fe1 -69.22(15)
C12 Fe2 S2 Re1 118.6(4)
C11 Fe2 S2 Re1 -45.43(19)
C13 Fe2 S2 Re1 -142.98(17)
C19 Fe2 S2 Re1 45.46(15)
Fe1 Fe2 S2 Re1 114.68(6)
C12 Fe2 S2 Re2 -113.8(4)
C11 Fe2 S2 Re2 82.15(19)
C13 Fe2 S2 Re2 -15.40(17)
C19 Fe2 S2 Re2 173.03(15)
Fe1 Fe2 S2 Re2 -117.74(6)
C10 Fe1 S2 Fe2 -96.46(17)
C9 Fe1 S2 Fe2 -8.9(4)
C8 Fe1 S2 Fe2 169.69(17)
N2 Fe1 S2 Fe2 72.37(13)
C10 Fe1 S2 Re1 146.38(17)
C9 Fe1 S2 Re1 -126.0(4)
C8 Fe1 S2 Re1 52.53(18)
N2 Fe1 S2 Re1 -44.79(14)
Fe2 Fe1 S2 Re1 -117.16(6)
C10 Fe1 S2 Re2 20.75(17)
C9 Fe1 S2 Re2 108.3(4)
C8 Fe1 S2 Re2 -73.10(18)
N2 Fe1 S2 Re2 -170.42(14)
Fe2 Fe1 S2 Re2 117.21(7)
C2 Re1 S2 Fe2 172.6(7)
C1 Re1 S2 Fe2 -16.78(18)
C4 Re1 S2 Fe2 69.87(16)
C3 Re1 S2 Fe2 -108.78(15)
S1 Re1 S2 Fe2 158.30(6)
C2 Re1 S2 Fe1 -103.5(8)
C1 Re1 S2 Fe1 67.21(18)
C4 Re1 S2 Fe1 153.85(16)
C3 Re1 S2 Fe1 -24.80(15)
S1 Re1 S2 Fe1 -117.71(6)
C2 Re1 S2 Re2 34.0(8)
C1 Re1 S2 Re2 -155.31(17)
C4 Re1 S2 Re2 -68.67(15)
C3 Re1 S2 Re2 112.69(14)
S1 Re1 S2 Re2 19.77(4)
C5 Re2 S2 Fe2 38.46(16)
C7 Re2 S2 Fe2 -49.95(16)
C6 Re2 S2 Fe2 -131.4(8)
N1 Re2 S2 Fe2 136.43(12)
S1 Re2 S2 Fe2 -157.86(6)
C5 Re2 S2 Fe1 -47.25(16)
C7 Re2 S2 Fe1 -135.66(16)
C6 Re2 S2 Fe1 142.9(8)
N1 Re2 S2 Fe1 50.71(12)
S1 Re2 S2 Fe1 116.43(6)
C5 Re2 S2 Re1 176.84(15)
C7 Re2 S2 Re1 88.43(15)
C6 Re2 S2 Re1 6.9(8)
N1 Re2 S2 Re1 -85.20(11)
S1 Re2 S2 Re1 -19.48(4)
C5 Re2 N1 C18 -2.7(5)
C7 Re2 N1 C18 -160.1(12)
C6 Re2 N1 C18 85.5(5)
S1 Re2 N1 C18 174.6(5)
S2 Re2 N1 C18 -105.7(5)
C5 Re2 N1 C14 177.9(3)
C7 Re2 N1 C14 20.6(14)
C6 Re2 N1 C14 -93.9(3)
S1 Re2 N1 C14 -4.7(3)
S2 Re2 N1 C14 74.9(3)
C10 Fe1 N2 C19 9.0(11)
C9 Fe1 N2 C19 92.6(3)
C8 Fe1 N2 C19 -167.7(3)
S2 Fe1 N2 C19 -58.7(3)
Fe2 Fe1 N2 C19 -3.5(3)
C10 Fe1 N2 C23 -165.7(8)
C9 Fe1 N2 C23 -82.2(5)
C8 Fe1 N2 C23 17.6(5)
S2 Fe1 N2 C23 126.6(5)
Fe2 Fe1 N2 C23 -178.3(5)
C2 Re1 C1 O1 -22(4)
C4 Re1 C1 O1 71(4)
C3 Re1 C1 O1 -112(4)
S1 Re1 C1 O1 24(5)
S2 Re1 C1 O1 160(3)
C1 Re1 C2 O2 -95(7)
C4 Re1 C2 O2 179(100)
C3 Re1 C2 O2 -2(7)
S1 Re1 C2 O2 90(7)
S2 Re1 C2 O2 76(7)
C2 Re1 C3 O3 162(26)
C1 Re1 C3 O3 -111(26)
C4 Re1 C3 O3 -28(28)
S1 Re1 C3 O3 74(26)
S2 Re1 C3 O3 -5(26)
C2 Re1 C4 O4 79(10)
C1 Re1 C4 O4 -7(10)
C3 Re1 C4 O4 -90(10)
S1 Re1 C4 O4 168(10)
S2 Re1 C4 O4 -113(10)
C7 Re2 C5 O5 -115(6)
C6 Re2 C5 O5 -26(6)
N1 Re2 C5 O5 68(6)
S1 Re2 C5 O5 60(6)
S2 Re2 C5 O5 156(6)
C5 Re2 C6 O6 -128(9)
C7 Re2 C6 O6 -40(9)
N1 Re2 C6 O6 133(9)
S1 Re2 C6 O6 68(9)
S2 Re2 C6 O6 42(9)
C5 Re2 C7 O7 -17(40)
C6 Re2 C7 O7 -104(40)
N1 Re2 C7 O7 141(39)
S1 Re2 C7 O7 165(40)
S2 Re2 C7 O7 87(40)
C10 Fe1 C8 O8 49(6)
C9 Fe1 C8 O8 -40(7)
N2 Fe1 C8 O8 -131(6)
S2 Fe1 C8 O8 141(6)
Fe2 Fe1 C8 O8 169(6)
C10 Fe1 C9 O9 6(16)
C8 Fe1 C9 O9 100(16)
N2 Fe1 C9 O9 -162(16)
S2 Fe1 C9 O9 -82(16)
Fe2 Fe1 C9 O9 -89(16)
C9 Fe1 C10 O10 43(12)
C8 Fe1 C10 O10 -56(12)
N2 Fe1 C10 O10 127(12)
S2 Fe1 C10 O10 -166(12)
Fe2 Fe1 C10 O10 139(12)
C12 Fe2 C11 O11 -74(25)
C13 Fe2 C11 O11 -166(25)
C19 Fe2 C11 O11 12(25)
S2 Fe2 C11 O11 99(25)
Fe1 Fe2 C11 O11 62(25)
C11 Fe2 C12 O12 179(100)
C13 Fe2 C12 O12 -84(17)
C19 Fe2 C12 O12 88(17)
S2 Fe2 C12 O12 15(18)
Fe1 Fe2 C12 O12 18(17)
C12 Fe2 C13 O13 -37(6)
C11 Fe2 C13 O13 66(6)
C19 Fe2 C13 O13 -102(6)
S2 Fe2 C13 O13 169(6)
Fe1 Fe2 C13 O13 -135(6)
C18 N1 C14 C15 3.5(7)
Re2 N1 C14 C15 -176.9(4)
C18 N1 C14 S1 -173.0(3)
Re2 N1 C14 S1 6.5(3)
Re1 S1 C14 N1 -100.8(3)
Re2 S1 C14 N1 -5.4(3)
Re1 S1 C14 C15 82.8(5)
Re2 S1 C14 C15 178.2(5)
N1 C14 C15 C16 -4.5(7)
S1 C14 C15 C16 171.4(4)
C14 C15 C16 C17 1.8(7)
C15 C16 C17 C18 1.6(7)
C14 N1 C18 C17 0.1(7)
Re2 N1 C18 C17 -179.2(4)
C16 C17 C18 N1 -2.6(8)
C23 N2 C19 C20 1.2(7)
Fe1 N2 C19 C20 -174.2(4)
C23 N2 C19 Fe2 -179.9(4)
Fe1 N2 C19 Fe2 4.6(4)
C12 Fe2 C19 N2 -103.5(4)
C11 Fe2 C19 N2 153.8(4)
C13 Fe2 C19 N2 -37.8(16)
S2 Fe2 C19 N2 51.6(3)
Fe1 Fe2 C19 N2 -3.6(3)
C12 Fe2 C19 C20 75.2(5)
C11 Fe2 C19 C20 -27.5(5)
C13 Fe2 C19 C20 140.9(13)
S2 Fe2 C19 C20 -129.8(5)
Fe1 Fe2 C19 C20 175.1(5)
N2 C19 C20 C21 -2.3(7)
Fe2 C19 C20 C21 179.1(4)
C19 C20 C21 C22 1.1(8)
C20 C21 C22 C23 1.2(8)
C19 N2 C23 C22 1.1(8)
Fe1 N2 C23 C22 175.2(4)
C21 C22 C23 N2 -2.3(8)
C10A Fe1A Fe2A C12A -87.6(3)
C9A Fe1A Fe2A C12A 1.4(3)
C8A Fe1A Fe2A C12A 142.0(6)
N2A Fe1A Fe2A C12A 88.1(2)
S2A Fe1A Fe2A C12A -176.2(2)
C10A Fe1A Fe2A C11A 140.6(5)
C9A Fe1A Fe2A C11A -130.4(5)
C8A Fe1A Fe2A C11A 10.3(7)
N2A Fe1A Fe2A C11A -43.7(5)
S2A Fe1A Fe2A C11A 52.0(5)
C10A Fe1A Fe2A C13A 4.5(3)
C9A Fe1A Fe2A C13A 93.5(3)
C8A Fe1A Fe2A C13A -125.9(6)
N2A Fe1A Fe2A C13A -179.8(2)
S2A Fe1A Fe2A C13A -84.11(19)
C10A Fe1A Fe2A C19A -172.7(2)
C9A Fe1A Fe2A C19A -83.7(3)
C8A Fe1A Fe2A C19A 56.9(6)
N2A Fe1A Fe2A C19A 3.0(2)
S2A Fe1A Fe2A C19A 98.67(16)
C10A Fe1A Fe2A S2A 88.60(18)
C9A Fe1A Fe2A S2A 177.6(2)
C8A Fe1A Fe2A S2A -41.8(5)
N2A Fe1A Fe2A S2A -95.68(14)
C2A Re1A S1A C14A -119.1(2)
C1A Re1A S1A C14A -141.1(18)
C3A Re1A S1A C14A -27.2(2)
C4A Re1A S1A C14A 151.0(2)
S2A Re1A S1A C14A 62.87(18)
C2A Re1A S1A Re2A 159.07(16)
C1A Re1A S1A Re2A 137.1(18)
C3A Re1A S1A Re2A -109.01(14)
C4A Re1A S1A Re2A 69.20(15)
S2A Re1A S1A Re2A -18.92(4)
C5A Re2A S1A C14A 12.7(8)
C7A Re2A S1A C14A -174.0(2)
C6A Re2A S1A C14A 93.7(2)
N1A Re2A S1A C14A 1.7(2)
S2A Re2A S1A C14A -85.20(16)
C5A Re2A S1A Re1A 116.9(8)
C7A Re2A S1A Re1A -69.77(17)
C6A Re2A S1A Re1A -162.03(16)
N1A Re2A S1A Re1A 105.96(12)
S2A Re2A S1A Re1A 19.02(4)
C12A Fe2A S2A Fe1A 8.6(4)
C11A Fe2A S2A Fe1A -158.4(2)
C13A Fe2A S2A Fe1A 105.3(2)
C19A Fe2A S2A Fe1A -69.10(15)
C12A Fe2A S2A Re2A -105.7(4)
C11A Fe2A S2A Re2A 87.3(2)
C13A Fe2A S2A Re2A -8.9(2)
C19A Fe2A S2A Re2A 176.65(15)
Fe1A Fe2A S2A Re2A -114.24(7)
C12A Fe2A S2A Re1A 127.1(4)
C11A Fe2A S2A Re1A -39.9(2)
C13A Fe2A S2A Re1A -136.1(2)
C19A Fe2A S2A Re1A 49.46(16)
Fe1A Fe2A S2A Re1A 118.56(6)
C10A Fe1A S2A Fe2A -96.41(18)
C9A Fe1A S2A Fe2A -4.6(4)
C8A Fe1A S2A Fe2A 166.72(19)
N2A Fe1A S2A Fe2A 72.78(14)
C10A Fe1A S2A Re2A 22.84(19)
C9A Fe1A S2A Re2A 114.6(4)
C8A Fe1A S2A Re2A -74.0(2)
N2A Fe1A S2A Re2A -167.97(14)
Fe2A Fe1A S2A Re2A 119.25(7)
C10A Fe1A S2A Re1A 149.04(19)
C9A Fe1A S2A Re1A -119.2(4)
C8A Fe1A S2A Re1A 52.2(2)
N2A Fe1A S2A Re1A -41.77(15)
Fe2A Fe1A S2A Re1A -114.55(7)
C5A Re2A S2A Fe2A 36.7(2)
C7A Re2A S2A Fe2A -51.94(18)
C6A Re2A S2A Fe2A -161.5(9)
N1A Re2A S2A Fe2A 137.66(13)
S1A Re2A S2A Fe2A -155.53(7)
C5A Re2A S2A Fe1A -48.4(2)
C7A Re2A S2A Fe1A -137.08(18)
C6A Re2A S2A Fe1A 113.4(9)
N1A Re2A S2A Fe1A 52.52(13)
S1A Re2A S2A Fe1A 119.33(6)
C5A Re2A S2A Re1A 173.59(19)
C7A Re2A S2A Re1A 84.91(18)
C6A Re2A S2A Re1A -24.6(9)
N1A Re2A S2A Re1A -85.49(12)
S1A Re2A S2A Re1A -18.68(4)
C2A Re1A S2A Fe2A 147.8(8)
C1A Re1A S2A Fe2A -20.03(17)
C3A Re1A S2A Fe2A -110.05(15)
C4A Re1A S2A Fe2A 67.72(16)
S1A Re1A S2A Fe2A 157.79(6)
C2A Re1A S2A Fe1A -127.2(8)
C1A Re1A S2A Fe1A 64.93(17)
C3A Re1A S2A Fe1A -25.09(15)
C4A Re1A S2A Fe1A 152.69(16)
S1A Re1A S2A Fe1A -117.25(7)
C2A Re1A S2A Re2A 8.8(8)
C1A Re1A S2A Re2A -159.05(16)
C3A Re1A S2A Re2A 110.93(15)
C4A Re1A S2A Re2A -71.29(16)
S1A Re1A S2A Re2A 18.77(4)
C5A Re2A N1A C18A 1.4(5)
C7A Re2A N1A C18A -158.9(10)
C6A Re2A N1A C18A 89.5(5)
S1A Re2A N1A C18A 179.1(5)
S2A Re2A N1A C18A -99.4(5)
C5A Re2A N1A C14A -180.0(3)
C7A Re2A N1A C14A 19.7(12)
C6A Re2A N1A C14A -92.0(3)
S1A Re2A N1A C14A -2.3(3)
S2A Re2A N1A C14A 79.2(3)
C10A Fe1A N2A C19A 18.4(13)
C9A Fe1A N2A C19A 90.4(4)
C8A Fe1A N2A C19A -169.1(4)
S2A Fe1A N2A C19A -59.5(3)
Fe2A Fe1A N2A C19A -4.3(3)
C10A Fe1A N2A C23A -155.8(10)
C9A Fe1A N2A C23A -83.8(5)
C8A Fe1A N2A C23A 16.7(5)
S2A Fe1A N2A C23A 126.3(5)
Fe2A Fe1A N2A C23A -178.5(5)
C2A Re1A C1A O1A 1(4)
C3A Re1A C1A O1A -91(4)
C4A Re1A C1A O1A 91(4)
S1A Re1A C1A O1A 23(5)
S2A Re1A C1A O1A 178(100)
C1A Re1A C2A O2A 178(100)
C3A Re1A C2A O2A -92(37)
C4A Re1A C2A O2A 90(37)
S1A Re1A C2A O2A 0(37)
S2A Re1A C2A O2A 10(38)
C2A Re1A C3A O3A -93(28)
C1A Re1A C3A O3A -7(28)
C4A Re1A C3A O3A 40(30)
S1A Re1A C3A O3A 177(100)
S2A Re1A C3A O3A 98(28)
C2A Re1A C4A O4A 63(12)
C1A Re1A C4A O4A -23(12)
C3A Re1A C4A O4A -71(13)
S1A Re1A C4A O4A 152(12)
S2A Re1A C4A O4A -129(12)
C7A Re2A C5A O5A -81(7)
C6A Re2A C5A O5A 11(7)
N1A Re2A C5A O5A 102(7)
S1A Re2A C5A O5A 92(7)
S2A Re2A C5A O5A -172(7)
C5A Re2A C6A O6A 81(18)
C7A Re2A C6A O6A 169(18)
N1A Re2A C6A O6A -21(18)
S1A Re2A C6A O6A -87(18)
S2A Re2A C6A O6A -81(18)
C5A Re2A C7A O7A -76(22)
C6A Re2A C7A O7A -164(22)
N1A Re2A C7A O7A 85(22)
S1A Re2A C7A O7A 105(22)
S2A Re2A C7A O7A 26(22)
C10A Fe1A C8A O8A 93(6)
C9A Fe1A C8A O8A 3(6)
N2A Fe1A C8A O8A -86(6)
S2A Fe1A C8A O8A -172(6)
Fe2A Fe1A C8A O8A -137(6)
C10A Fe1A C9A O9A 115(94)
C8A Fe1A C9A O9A -150(94)
N2A Fe1A C9A O9A -55(94)
S2A Fe1A C9A O9A 22(94)
Fe2A Fe1A C9A O9A 18(94)
C9A Fe1A C10A O10A 17(6)
C8A Fe1A C10A O10A -83(6)
N2A Fe1A C10A O10A 89(6)
S2A Fe1A C10A O10A 167(6)
Fe2A Fe1A C10A O10A 111(6)
C12A Fe2A C11A O11A -61(8)
C13A Fe2A C11A O11A -151(8)
C19A Fe2A C11A O11A 28(8)
S2A Fe2A C11A O11A 114(8)
Fe1A Fe2A C11A O11A 71(8)
C11A Fe2A C12A O12A -38(22)
C13A Fe2A C12A O12A 57(22)
C19A Fe2A C12A O12A -128(22)
S2A Fe2A C12A O12A 155(22)
Fe1A Fe2A C12A O12A 162(22)
C12A Fe2A C13A O13A -52(7)
C11A Fe2A C13A O13A 47(7)
C19A Fe2A C13A O13A -123(6)
S2A Fe2A C13A O13A 153(7)
Fe1A Fe2A C13A O13A -151(7)
C18A N1A C14A C15A -0.5(7)
Re2A N1A C14A C15A -179.4(4)
C18A N1A C14A S1A -177.9(4)
Re2A N1A C14A S1A 3.2(4)
Re1A S1A C14A N1A -98.5(3)
Re2A S1A C14A N1A -2.7(3)
Re1A S1A C14A C15A 84.3(5)
Re2A S1A C14A C15A -179.9(5)
N1A C14A C15A C16A -0.6(8)
S1A C14A C15A C16A 176.3(4)
C14A C15A C16A C17A 1.2(8)
C15A C16A C17A C18A -0.7(8)
C14A N1A C18A C17A 1.0(7)
Re2A N1A C18A C17A 179.5(4)
C16A C17A C18A N1A -0.4(8)
C23A N2A C19A C20A 2.2(8)
Fe1A N2A C19A C20A -172.6(4)
C23A N2A C19A Fe2A -179.5(4)
Fe1A N2A C19A Fe2A 5.7(4)
C12A Fe2A C19A N2A -103.9(4)
C11A Fe2A C19A N2A 156.6(4)
C13A Fe2A C19A N2A -33(3)
S2A Fe2A C19A N2A 50.6(3)
Fe1A Fe2A C19A N2A -4.4(3)
C12A Fe2A C19A C20A 74.1(5)
C11A Fe2A C19A C20A -25.4(5)
C13A Fe2A C19A C20A 145(2)
S2A Fe2A C19A C20A -131.3(5)
Fe1A Fe2A C19A C20A 173.6(5)
N2A C19A C20A C21A -3.2(8)
Fe2A C19A C20A C21A 178.9(4)
C19A C20A C21A C22A 1.1(9)
C20A C21A C22A C23A 2.0(9)
C19A N2A C23A C22A 0.9(8)
Fe1A N2A C23A C22A 174.4(4)
C21A C22A C23A N2A -3.0(9)
